data_7211677
loop_
_publ_author_name
'Adam, Martin S.'
'Parkin, Andrew'
'Thomas, Lynne H.'
'Wilson, Chick C.'

_publ_section_title
;
 Bifurcated hydrogen-bonded synthons in molecular complexes of picolines
 with chloranilic acid
;
_journal_issue 3
_journal_name_full CrystEngComm
_journal_page_first 917
_journal_paper_doi 10.1039/b912539f
_journal_volume 12
_journal_year 2010
_chemical_formula_moiety '(C6 Cl2 O4 H), (C6 N1 H8)'
_chemical_formula_sum 'C12 H9 Cl2 N O4'
_chemical_formula_weight 302.11
_chemical_name_common '4-picoline chloranilate'
_chemical_name_systematic '4-picoline chloranilate'
_space_group_IT_number 14
_symmetry_cell_setting monoclinic
_symmetry_space_group_name_Hall '-P 2yn'
_symmetry_space_group_name_H-M 'P 1 21/n 1'
_atom_sites_solution_hydrogens difmap
_atom_sites_solution_primary direct
_cell_angle_alpha 90
_cell_angle_beta 90.270(17)
_cell_angle_gamma 90
_cell_formula_units_Z 4
_cell_length_a 15.617(7)
_cell_length_b 4.819(2)
_cell_length_c 16.300(7)
_cell_measurement_reflns_used 0
_cell_measurement_temperature 100
_cell_measurement_theta_max 0
_cell_measurement_theta_min 0
_cell_volume 1226.7(9)
_computing_cell_refinement 'CrystalClear 1.4.0 (Rigaku, 2008)'
_computing_data_collection 'CrystalClear 1.4.0 (Rigaku, 2008)'
_computing_data_reduction 'CrystalClear 1.4.0 (Rigaku, 2008)'
_computing_molecular_graphics 'CAMERON (Watkin et al., 1996)'
_computing_publication_material 'WINGX (Farrugia, 1999)'
_computing_structure_refinement 'SHELXL97 (Sheldrick, 2008)'
_computing_structure_solution 'SIR92 (Altomare et al., 1994)'
_diffrn_ambient_temperature 100
_diffrn_measured_fraction_theta_full 0.997
_diffrn_measured_fraction_theta_max 0.998
_diffrn_measurement_device_type
;
'Rigaku R-AXIS RAPID IP Image Plate diffractometer'
;
_diffrn_measurement_method \w
_diffrn_radiation_monochromator graphite
_diffrn_radiation_type 'Mo K\a'
_diffrn_radiation_wavelength 0.71073
_diffrn_reflns_av_R_equivalents 0.1359
_diffrn_reflns_limit_h_max 20
_diffrn_reflns_limit_h_min -20
_diffrn_reflns_limit_k_max 6
_diffrn_reflns_limit_k_min -6
_diffrn_reflns_limit_l_max 21
_diffrn_reflns_limit_l_min -21
_diffrn_reflns_number 14085
_diffrn_reflns_theta_full 27.481
_diffrn_reflns_theta_max 27.481
_diffrn_reflns_theta_min 3.605
_diffrn_standards_number 0
_exptl_absorpt_coefficient_mu 0.538
_exptl_absorpt_correction_T_max 0.9476
_exptl_absorpt_correction_T_min 0.9225
_exptl_absorpt_correction_type empirical
_exptl_crystal_colour 'dark red'
_exptl_crystal_density_diffrn 1.636
_exptl_crystal_description block
_exptl_crystal_F_000 616
_exptl_crystal_size_max 0.15
_exptl_crystal_size_mid 0.10
_exptl_crystal_size_min 0.10
_refine_diff_density_max 0.55
_refine_diff_density_min -0.58
_refine_ls_goodness_of_fit_ref 0.895
_refine_ls_hydrogen_treatment mixed
_refine_ls_matrix_type full
_refine_ls_number_parameters 197
_refine_ls_number_reflns 2811
_refine_ls_number_restraints 0
_refine_ls_R_factor_all 0.0874
_refine_ls_R_factor_gt 0.0548
_refine_ls_shift/su_max 0.001
_refine_ls_structure_factor_coef Fsqd
_refine_ls_weighting_details 'calc w=1/[\s^2^(Fo^2^)+(0.0757P)^2^+0.0000P] where P=(Fo^2^+2Fc^2^)/3'
_refine_ls_weighting_scheme calc
_refine_ls_wR_factor_all 0.1139
_refine_ls_wR_factor_ref 0.1139
_reflns_limit_h_max 20
_reflns_limit_h_min -20
_reflns_limit_k_max 6
_reflns_limit_k_min 0
_reflns_limit_l_max 21
_reflns_limit_l_min 0
_reflns_number_gt 1811
_reflns_number_total 2811
_reflns_threshold_expression >2\s(I)
_cod_data_source_file b912539f.txt
_cod_data_source_block 4pic_1_1_100
_cod_depositor_comments
;
The following automatic conversions were performed:

'_symmetry_cell_setting' value 'Monoclinic' changed to 'monoclinic'
according to /home/saulius/struct/CIF-dictionaries/cif_core.dic
dictionary named 'cif_core.dic' version 2.4.2 from 2011-04-26.

Automatic conversion script
Id: cif_fix_values 1891 2012-01-12 08:04:46Z andrius 
;
_cod_original_sg_symbol_H-M 'P 1 21/n 1 '
_cod_original_formula_sum 'C12 H9 Cl2 N1 O4'
_cod_database_code 7211677

loop_
_symmetry_equiv_pos_as_xyz
'x, y, z'
'-x+1/2, y+1/2, -z+1/2'
'-x, -y, -z'
'x-1/2, -y-1/2, z-1/2'

loop_
_atom_site_label
_atom_site_fract_x
_atom_site_fract_y
_atom_site_fract_z
_atom_site_U_iso_or_equiv
_atom_site_adp_type
_atom_site_calc_flag
_atom_site_refinement_flags
_atom_site_occupancy
_atom_site_type_symbol
C1 0.71769(18) 0.5679(7) 0.90010(17) 0.0152(6) Uani d . 1 C
C2 0.64040(19) 0.6044(7) 0.94358(18) 0.0178(7) Uani d . 1 C
C3 0.63872(18) 0.8223(7) 1.01043(18) 0.0184(7) Uani d . 1 C
C4 0.70667(19) 0.9841(7) 1.02823(17) 0.0175(7) Uani d . 1 C
C5 0.78654(19) 0.9483(7) 0.98389(18) 0.0181(7) Uani d . 1 C
C6 0.79002(19) 0.7322(7) 0.91493(18) 0.0185(7) Uani d . 1 C
O7 0.85922(13) 0.7171(5) 0.87612(13) 0.0204(5) Uani d . 1 O
O8 0.85123(13) 1.0832(5) 0.99916(13) 0.0226(5) Uani d . 1 O
Cl9 0.70180(5) 1.22948(18) 1.10531(5) 0.0221(2) Uani d . 1 Cl
O10 0.56581(13) 0.8459(5) 1.05082(13) 0.0218(5) Uani d . 1 O
O11 0.57296(13) 0.4707(5) 0.93238(13) 0.0224(5) Uani d . 1 O
Cl12 0.72125(5) 0.31625(17) 0.82409(4) 0.0193(2) Uani d . 1 Cl
C13 1.0589(2) 1.5795(8) 0.78390(19) 0.0220(7) Uani d . 1 C
C14 1.0668(2) 1.4901(8) 0.8653(2) 0.0239(8) Uani d . 1 C
C15 1.0140(2) 1.2847(8) 0.8947(2) 0.0227(8) Uani d . 1 C
N16 0.95525(16) 1.1677(6) 0.84601(17) 0.0217(6) Uani d . 1 N
C17 0.9449(2) 1.2480(8) 0.7677(2) 0.0255(8) Uani d . 1 C
C18 0.9961(2) 1.4535(8) 0.7357(2) 0.0254(8) Uani d . 1 C
C19 1.1175(2) 1.7967(8) 0.7498(2) 0.0260(8) Uani d . 1 C
H191 1.169 1.7104 0.7304 0.039 Uiso calc R 1 H
H192 1.1315 1.9283 0.792 0.039 Uiso calc R 1 H
H193 1.0896 1.8904 0.7051 0.039 Uiso calc R 1 H
H141 1.105(2) 1.575(8) 0.902(2) 0.025(9) Uiso d . 1 H
H181 0.988(2) 1.516(9) 0.679(2) 0.035(10) Uiso d . 1 H
H9 0.528(3) 0.691(11) 1.031(3) 0.073(17) Uiso d . 1 H
H10 0.915(3) 1.016(10) 0.870(3) 0.056(13) Uiso d . 1 H
H151 1.014(2) 1.225(7) 0.946(2) 0.008(8) Uiso d . 1 H
H171 0.901(2) 1.158(8) 0.7351(19) 0.018(9) Uiso d . 1 H

loop_
_atom_site_aniso_label
_atom_site_aniso_U_11
_atom_site_aniso_U_22
_atom_site_aniso_U_33
_atom_site_aniso_U_12
_atom_site_aniso_U_13
_atom_site_aniso_U_23
C1 0.0161(14) 0.0138(17) 0.0157(15) -0.0002(13) 0.0014(11) -0.0031(12)
C2 0.0161(15) 0.0219(19) 0.0153(15) -0.0011(14) -0.0020(11) 0.0023(12)
C3 0.0155(15) 0.024(2) 0.0153(15) 0.0026(13) 0.0020(11) 0.0046(13)
C4 0.0191(15) 0.0195(19) 0.0140(14) -0.0006(13) 0.0011(11) -0.0030(12)
C5 0.0151(15) 0.0201(19) 0.0192(15) 0.0017(14) 0.0009(12) 0.0025(13)
C6 0.0164(14) 0.0190(19) 0.0200(15) 0.0025(13) 0.0023(12) 0.0055(13)
O7 0.0137(10) 0.0227(14) 0.0249(12) -0.0007(9) 0.0060(8) -0.0027(10)
O8 0.0169(11) 0.0262(15) 0.0248(12) -0.0039(11) 0.0004(9) -0.0013(10)
Cl9 0.0225(4) 0.0238(5) 0.0201(4) -0.0019(3) 0.0031(3) -0.0039(3)
O10 0.0135(11) 0.0284(15) 0.0237(12) -0.0011(10) 0.0058(9) -0.0044(10)
O11 0.0163(11) 0.0276(15) 0.0233(11) -0.0046(10) 0.0026(9) -0.0032(10)
Cl12 0.0193(4) 0.0200(5) 0.0187(4) 0.0004(3) 0.0029(3) -0.0019(3)
C13 0.0204(16) 0.023(2) 0.0225(16) -0.0004(14) 0.0065(13) -0.0033(13)
C14 0.0204(16) 0.026(2) 0.0252(17) -0.0019(15) 0.0012(13) -0.0012(15)
C15 0.0202(16) 0.027(2) 0.0207(17) -0.0003(15) 0.0019(13) 0.0018(14)
N16 0.0165(13) 0.0197(17) 0.0289(15) 0.0004(12) 0.0062(11) -0.0003(12)
C17 0.0203(16) 0.032(2) 0.0241(17) -0.0073(16) 0.0017(13) -0.0039(15)
C18 0.0245(17) 0.033(2) 0.0189(17) -0.0038(16) 0.0024(13) -0.0029(15)
C19 0.0300(18) 0.021(2) 0.0270(17) -0.0049(15) 0.0114(14) 0.0007(14)

loop_
_atom_type_symbol
_atom_type_description
_atom_type_scat_dispersion_real
_atom_type_scat_dispersion_imag
_atom_type_scat_source
C C 0.0033 0.0016 'International Tables Vol C Tables 4.2.6.8 and 6.1.1.4'
H H 0 0 'International Tables Vol C Tables 4.2.6.8 and 6.1.1.4'
Cl Cl 0.1484 0.1585 'International Tables Vol C Tables 4.2.6.8 and 6.1.1.4'
N N 0.0061 0.0033 'International Tables Vol C Tables 4.2.6.8 and 6.1.1.4'
O O 0.0106 0.006 'International Tables Vol C Tables 4.2.6.8 and 6.1.1.4'

loop_
_geom_angle_atom_site_label_1
_geom_angle_atom_site_label_2
_geom_angle_atom_site_label_3
_geom_angle
C6 C1 C2 122.2(3)
C6 C1 Cl12 119.4(2)
C2 C1 Cl12 118.4(2)
O11 C2 C1 125.8(3)
O11 C2 C3 116.5(3)
C1 C2 C3 117.7(3)
O10 C3 C4 121.5(3)
O10 C3 C2 115.8(3)
C4 C3 C2 122.7(3)
C3 C4 C5 120.0(3)
C3 C4 Cl9 121.0(2)
C5 C4 Cl9 118.9(2)
O8 C5 C4 123.0(3)
O8 C5 C6 118.5(3)
C4 C5 C6 118.6(3)
O7 C6 C1 125.1(3)
O7 C6 C5 116.2(3)
C1 C6 C5 118.7(3)
C3 O10 H9 107(3)
C18 C13 C14 117.4(3)
C18 C13 C19 121.6(3)
C14 C13 C19 121.0(3)
C15 C14 C13 120.1(3)
C15 C14 H141 118(2)
C13 C14 H141 122(2)
N16 C15 C14 120.5(3)
N16 C15 H151 115(2)
C14 C15 H151 124(2)
C15 N16 C17 121.5(3)
C15 N16 H10 119(2)
C17 N16 H10 119(2)
N16 C17 C18 120.0(3)
N16 C17 H171 118(2)
C18 C17 H171 122(2)
C17 C18 C13 120.5(3)
C17 C18 H181 121(2)
C13 C18 H181 119(2)
C13 C19 H191 109.5
C13 C19 H192 109.5
H191 C19 H192 109.5
C13 C19 H193 109.5
H191 C19 H193 109.5
H192 C19 H193 109.5

loop_
_geom_bond_atom_site_label_1
_geom_bond_atom_site_label_2
_geom_bond_distance
C1 C6 1.400(4)
C1 C2 1.413(4)
C1 Cl12 1.735(3)
C2 O11 1.247(4)
C2 C3 1.514(5)
C3 O10 1.323(3)
C3 C4 1.348(5)
C4 C5 1.455(4)
C4 Cl9 1.727(3)
C5 O8 1.226(4)
C5 C6 1.533(5)
C6 O7 1.257(3)
O10 H9 1.01(5)
C13 C18 1.393(5)
C13 C14 1.399(5)
C13 C19 1.499(5)
C14 C15 1.377(5)
C14 H141 0.94(4)
C15 N16 1.336(4)
C15 H151 0.88(3)
N16 C17 1.343(4)
N16 H10 1.04(5)
C17 C18 1.377(5)
C17 H171 0.97(3)
C18 H181 0.98(4)
C19 H191 0.96
C19 H192 0.96
C19 H193 0.96

loop_
_geom_hbond_atom_site_label_D
_geom_hbond_atom_site_label_H
_geom_hbond_atom_site_label_A
_geom_hbond_distance_DH
_geom_hbond_distance_HA
_geom_hbond_distance_DA
_geom_hbond_angle_DHA
_geom_hbond_site_symmetry_A
N16 H10 O7 1.04(5) 1.69(5) 2.686(4) 159(4) .
N16 H10 O8 1.04(5) 2.36(4) 3.012(3) 120(3) .
O10 H9 O11 1.01(5) 1.85(5) 2.665(3) 135(4) 3_667

loop_
_geom_torsion_atom_site_label_1
_geom_torsion_atom_site_label_2
_geom_torsion_atom_site_label_3
_geom_torsion_atom_site_label_4
_geom_torsion
C6 C1 C2 O11 178.2(3)
Cl12 C1 C2 O11 -0.1(5)
C6 C1 C2 C3 -2.5(5)
Cl12 C1 C2 C3 179.2(2)
O11 C2 C3 O10 0.8(4)
C1 C2 C3 O10 -178.6(3)
O11 C2 C3 C4 -179.1(3)
C1 C2 C3 C4 1.6(5)
O10 C3 C4 C5 178.6(3)
C2 C3 C4 C5 -1.6(5)
O10 C3 C4 Cl9 0.4(5)
C2 C3 C4 Cl9 -179.8(2)
C3 C4 C5 O8 -177.6(3)
Cl9 C4 C5 O8 0.6(5)
C3 C4 C5 C6 2.4(5)
Cl9 C4 C5 C6 -179.4(2)
C2 C1 C6 O7 -177.0(3)
Cl12 C1 C6 O7 1.3(5)
C2 C1 C6 C5 3.4(5)
Cl12 C1 C6 C5 -178.4(2)
O8 C5 C6 O7 -2.9(4)
C4 C5 C6 O7 177.1(3)
O8 C5 C6 C1 176.8(3)
C4 C5 C6 C1 -3.2(4)
C18 C13 C14 C15 0.2(5)
C19 C13 C14 C15 -178.1(3)
C13 C14 C15 N16 0.5(5)
C14 C15 N16 C17 -0.9(5)
C15 N16 C17 C18 0.7(5)
N16 C17 C18 C13 0.0(5)
C14 C13 C18 C17 -0.5(5)
C19 C13 C18 C17 177.9(3)
